data_1562725
loop_
_publ_author_name
'Wang, Jian'
'Xia, Sheng-Qing'
'Tao, Xu-Tang'

_publ_section_title
;
 Syntheses, crystal structure and physical properties of new Zintl phases
 Ba3T2As4 (T=Zn, Cd)
;
_journal_name_full 'Journal of Solid State Chemistry'
_journal_page_first 6
_journal_page_last 9
_journal_paper_doi 10.1016/j.jssc.2012.09.029
_journal_volume 198
_journal_year 2013
_chemical_formula_sum 'As4 Ba3 Zn2'
_chemical_formula_weight 842.44
_space_group_IT_number 12
_space_group_name_Hall '-C 2y'
_space_group_name_H-M_alt 'C 1 2/m 1'
_symmetry_cell_setting monoclinic
_symmetry_space_group_name_Hall '-C 2y'
_symmetry_space_group_name_H-M 'C 1 2/m 1'
_atom_sites_solution_primary direct
_atom_sites_solution_secondary difmap
_audit_creation_method SHELXL-97
_cell_angle_alpha 90.00
_cell_angle_beta 113.147(2)
_cell_angle_gamma 90.00
_cell_formula_units_Z 2
_cell_length_a 16.916(4)
_cell_length_b 4.4972(11)
_cell_length_c 7.2252(17)
_cell_measurement_reflns_used 603
_cell_measurement_temperature 296(2)
_cell_measurement_theta_max 26.72
_cell_measurement_theta_min 2.62
_cell_volume 505.4(2)
_computing_cell_refinement 'APEX2 Software Suite (Bruker,2005)'
_computing_data_collection 'APEX2 Software Suite (Bruker,2005)'
_computing_data_reduction 'APEX2 Software Suite (Bruker,2005)'
_computing_molecular_graphics 'SHELXTL (Bruker, 1997)'
_computing_publication_material 'SHELXL-97 (Sheldrick, 1997)'
_computing_structure_refinement 'SHELXL-97 (Sheldrick, 1997)'
_computing_structure_solution 'SHELXS-97 (Sheldrick, 1990)'
_diffrn_ambient_temperature 296(2)
_diffrn_detector_area_resol_mean 0
_diffrn_measured_fraction_theta_full 0.992
_diffrn_measured_fraction_theta_max 0.992
_diffrn_measurement_device_type 'Bruker APEX2 CCD area-detector diffractometer'
_diffrn_measurement_method '\w scans'
_diffrn_radiation_monochromator graphite
_diffrn_radiation_source 'fine-focus sealed tube'
_diffrn_radiation_type MoK\a
_diffrn_radiation_wavelength 0.71073
_diffrn_reflns_av_R_equivalents 0.0392
_diffrn_reflns_av_sigmaI/netI 0.0301
_diffrn_reflns_limit_h_max 21
_diffrn_reflns_limit_h_min -21
_diffrn_reflns_limit_k_max 5
_diffrn_reflns_limit_k_min -5
_diffrn_reflns_limit_l_max 9
_diffrn_reflns_limit_l_min -9
_diffrn_reflns_number 2881
_diffrn_reflns_theta_full 26.72
_diffrn_reflns_theta_max 26.72
_diffrn_reflns_theta_min 2.62
_diffrn_standards_decay_% 0
_diffrn_standards_interval_count 0
_diffrn_standards_interval_time 0
_diffrn_standards_number 0
_exptl_absorpt_coefficient_mu 29.105
_exptl_absorpt_correction_T_max 0.4755
_exptl_absorpt_correction_T_min 0.2741
_exptl_absorpt_correction_type multi-scan
_exptl_absorpt_process_details 'APEX2 Software Suite (Bruker,2005)'
_exptl_crystal_colour Black
_exptl_crystal_density_diffrn 5.536
_exptl_crystal_density_method 'not measured'
_exptl_crystal_description Needle
_exptl_crystal_F_000 720
_exptl_crystal_size_max 0.06
_exptl_crystal_size_mid 0.04
_exptl_crystal_size_min 0.03
_refine_diff_density_max 1.013
_refine_diff_density_min -1.057
_refine_diff_density_rms 0.228
_refine_ls_extinction_coef 0.0061(2)
_refine_ls_extinction_expression Fc^*^=kFc[1+0.001xFc^2^\l^3^/sin(2\q)]^-1/4^
_refine_ls_extinction_method SHELXL
_refine_ls_goodness_of_fit_ref 1.013
_refine_ls_matrix_type full
_refine_ls_number_parameters 30
_refine_ls_number_reflns 603
_refine_ls_number_restraints 0
_refine_ls_restrained_S_all 1.013
_refine_ls_R_factor_all 0.0277
_refine_ls_R_factor_gt 0.0211
_refine_ls_shift/su_max 0.000
_refine_ls_shift/su_mean 0.000
_refine_ls_structure_factor_coef Fsqd
_refine_ls_weighting_details 'calc w=1/[\s^2^(Fo^2^)+(0.0222P)^2^+0.0000P] where P=(Fo^2^+2Fc^2^)/3'
_refine_ls_weighting_scheme calc
_refine_ls_wR_factor_gt 0.0442
_refine_ls_wR_factor_ref 0.0465
_reflns_number_gt 519
_reflns_number_total 603
_reflns_threshold_expression >2sigma(I)
_cod_data_source_file JSSC-2013-198-6.cif
_cod_data_source_block 1
_cod_original_sg_symbol_Hall -C2y
_cod_original_sg_symbol_H-M C2/m
_cod_database_code 1562725

loop_
_symmetry_equiv_pos_as_xyz
'x, y, z'
'-x, y, -z'
'x+1/2, y+1/2, z'
'-x+1/2, y+1/2, -z'
'-x, -y, -z'
'x, -y, z'
'-x+1/2, -y+1/2, -z'
'x+1/2, -y+1/2, z'

loop_
_atom_site_label
_atom_site_type_symbol
_atom_site_fract_x
_atom_site_fract_y
_atom_site_fract_z
_atom_site_U_iso_or_equiv
_atom_site_adp_type
_atom_site_occupancy
_atom_site_symmetry_multiplicity
_atom_site_calc_flag
_atom_site_refinement_flags
_atom_site_disorder_assembly
_atom_site_disorder_group
Ba1 Ba 0.14370(3) 0.0000 0.58144(7) 0.01375(16) Uani 1 2 d S . .
Ba2 Ba 0.0000 0.0000 0.0000 0.01324(19) Uani 1 4 d S . .
Zn1 Zn 0.32838(6) 0.0000 0.03659(14) 0.0148(2) Uani 1 2 d S . .
As1 As 0.20638(5) 0.0000 0.16733(12) 0.0126(2) Uani 1 2 d S . .
As2 As 0.48895(5) 0.0000 0.32028(12) 0.0137(2) Uani 1 2 d S . .

loop_
_atom_site_aniso_label
_atom_site_aniso_U_11
_atom_site_aniso_U_22
_atom_site_aniso_U_33
_atom_site_aniso_U_23
_atom_site_aniso_U_13
_atom_site_aniso_U_12
Ba1 0.0131(3) 0.0117(3) 0.0152(3) 0.000 0.0042(2) 0.000
Ba2 0.0134(4) 0.0150(4) 0.0125(4) 0.000 0.0063(3) 0.000
Zn1 0.0140(5) 0.0154(5) 0.0149(5) 0.000 0.0055(4) 0.000
As1 0.0118(4) 0.0114(4) 0.0150(4) 0.000 0.0057(3) 0.000
As2 0.0130(4) 0.0168(5) 0.0107(4) 0.000 0.0041(3) 0.000

loop_
_atom_type_symbol
_atom_type_description
_atom_type_scat_dispersion_real
_atom_type_scat_dispersion_imag
_atom_type_scat_source
Zn Zn 0.2839 1.4301 'International Tables Vol C Tables 4.2.6.8 and 6.1.1.4'
As As 0.0499 2.0058 'International Tables Vol C Tables 4.2.6.8 and 6.1.1.4'
Ba Ba -0.3244 2.2819 'International Tables Vol C Tables 4.2.6.8 and 6.1.1.4'

loop_
_geom_angle_atom_site_label_1
_geom_angle_atom_site_label_2
_geom_angle_atom_site_label_3
_geom_angle
_geom_angle_site_symmetry_1
_geom_angle_site_symmetry_3
As1 Ba1 As1 84.60(3) 7_556 7_546
As1 Ba1 As2 179.025(18) 7_556 3_445
As1 Ba1 As2 96.36(2) 7_546 3_445
As1 Ba1 As2 96.36(2) 7_556 3_455
As1 Ba1 As2 179.025(18) 7_546 3_455
As2 Ba1 As2 82.69(3) 3_445 3_455
As1 Ba1 As2 138.14(3) 7_556 7_546
As1 Ba1 As2 82.27(2) 7_546 7_546
As2 Ba1 As2 42.37(3) 3_445 7_546
As2 Ba1 As2 97.14(2) 3_455 7_546
As1 Ba1 As2 82.27(2) 7_556 7_556
As1 Ba1 As2 138.14(3) 7_546 7_556
As2 Ba1 As2 97.14(2) 3_445 7_556
As2 Ba1 As2 42.37(3) 3_455 7_556
As2 Ba1 As2 81.57(3) 7_546 7_556
As1 Ba1 Zn1 44.75(2) 7_556 7_556
As1 Ba1 Zn1 99.69(3) 7_546 7_556
As2 Ba1 Zn1 135.12(3) 3_445 7_556
As2 Ba1 Zn1 81.16(2) 3_455 7_556
As2 Ba1 Zn1 98.99(2) 7_546 7_556
As2 Ba1 Zn1 45.87(2) 7_556 7_556
As1 Ba1 Zn1 99.69(3) 7_556 7_546
As1 Ba1 Zn1 44.75(2) 7_546 7_546
As2 Ba1 Zn1 81.16(2) 3_445 7_546
As2 Ba1 Zn1 135.12(3) 3_455 7_546
As2 Ba1 Zn1 45.87(2) 7_546 7_546
As2 Ba1 Zn1 98.99(2) 7_556 7_546
Zn1 Ba1 Zn1 81.48(3) 7_556 7_546
As1 Ba1 Zn1 44.776(15) 7_556 1_556
As1 Ba1 Zn1 44.776(15) 7_546 1_556
As2 Ba1 Zn1 136.181(15) 3_445 1_556
As2 Ba1 Zn1 136.181(15) 3_455 1_556
As2 Ba1 Zn1 102.56(3) 7_546 1_556
As2 Ba1 Zn1 102.56(3) 7_556 1_556
Zn1 Ba1 Zn1 57.46(2) 7_556 1_556
Zn1 Ba1 Zn1 57.46(2) 7_546 1_556
As1 Ba1 As1 92.50(2) 7_556 .
As1 Ba1 As1 92.50(2) 7_546 .
As2 Ba1 As1 87.26(2) 3_445 .
As2 Ba1 As1 87.26(2) 3_455 .
As2 Ba1 As1 127.556(18) 7_546 .
As2 Ba1 As1 127.556(18) 7_556 .
Zn1 Ba1 As1 133.131(19) 7_556 .
Zn1 Ba1 As1 133.131(19) 7_546 .
Zn1 Ba1 As1 109.69(3) 1_556 .
As1 Ba1 Ba2 126.696(16) 7_556 .
As1 Ba1 Ba2 126.696(16) 7_546 .
As2 Ba1 Ba2 52.506(14) 3_445 .
As2 Ba1 Ba2 52.506(14) 3_455 .
As2 Ba1 Ba2 92.35(2) 7_546 .
As2 Ba1 Ba2 92.35(2) 7_556 .
Zn1 Ba1 Ba2 133.377(18) 7_556 .
Zn1 Ba1 Ba2 133.377(18) 7_546 .
Zn1 Ba1 Ba2 160.21(2) 1_556 .
As1 Ba1 Ba2 50.52(2) . .
As1 Ba1 Ba1 47.702(14) 7_556 1_565
As1 Ba1 Ba1 132.298(14) 7_546 1_565
As2 Ba1 Ba1 131.346(14) 3_445 1_565
As2 Ba1 Ba1 48.654(14) 3_455 1_565
As2 Ba1 Ba1 130.787(14) 7_546 1_565
As2 Ba1 Ba1 49.213(14) 7_556 1_565
Zn1 Ba1 Ba1 49.260(15) 7_556 1_565
Zn1 Ba1 Ba1 130.740(15) 7_546 1_565
Zn1 Ba1 Ba1 90.0 1_556 1_565
As1 Ba1 Ba1 90.0 . 1_565
Ba2 Ba1 Ba1 90.0 . 1_565
As1 Ba2 As1 180.000(10) 5 .
As1 Ba2 As2 95.118(19) 5 7_545
As1 Ba2 As2 84.882(19) . 7_545
As1 Ba2 As2 84.882(19) 5 3_455
As1 Ba2 As2 95.118(19) . 3_455
As2 Ba2 As2 180.00(3) 7_545 3_455
As1 Ba2 As2 95.118(19) 5 7
As1 Ba2 As2 84.882(19) . 7
As2 Ba2 As2 86.42(3) 7_545 7
As2 Ba2 As2 93.58(3) 3_455 7
As1 Ba2 As2 84.882(19) 5 3_445
As1 Ba2 As2 95.118(19) . 3_445
As2 Ba2 As2 93.58(3) 7_545 3_445
As2 Ba2 As2 86.42(3) 3_455 3_445
As2 Ba2 As2 180.00(3) 7 3_445
As1 Ba2 Zn1 43.321(16) 5 3_445
As1 Ba2 Zn1 136.679(16) . 3_445
As2 Ba2 Zn1 84.23(2) 7_545 3_445
As2 Ba2 Zn1 95.77(2) 3_455 3_445
As2 Ba2 Zn1 135.877(19) 7 3_445
As2 Ba2 Zn1 44.123(19) 3_445 3_445
As1 Ba2 Zn1 136.679(16) 5 7
As1 Ba2 Zn1 43.321(16) . 7
As2 Ba2 Zn1 95.77(2) 7_545 7
As2 Ba2 Zn1 84.23(2) 3_455 7
As2 Ba2 Zn1 44.123(19) 7 7
As2 Ba2 Zn1 135.877(19) 3_445 7
Zn1 Ba2 Zn1 180.000(18) 3_445 7
As1 Ba2 Zn1 43.321(16) 5 3_455
As1 Ba2 Zn1 136.679(16) . 3_455
As2 Ba2 Zn1 135.877(19) 7_545 3_455
As2 Ba2 Zn1 44.123(19) 3_455 3_455
As2 Ba2 Zn1 84.23(2) 7 3_455
As2 Ba2 Zn1 95.77(2) 3_445 3_455
Zn1 Ba2 Zn1 73.40(2) 3_445 3_455
Zn1 Ba2 Zn1 106.60(2) 7 3_455
As1 Ba2 Zn1 136.679(16) 5 7_545
As1 Ba2 Zn1 43.321(16) . 7_545
As2 Ba2 Zn1 44.123(19) 7_545 7_545
As2 Ba2 Zn1 135.877(19) 3_455 7_545
As2 Ba2 Zn1 95.77(2) 7 7_545
As2 Ba2 Zn1 84.23(2) 3_445 7_545
Zn1 Ba2 Zn1 106.60(2) 3_445 7_545
Zn1 Ba2 Zn1 73.40(2) 7 7_545
Zn1 Ba2 Zn1 180.00(3) 3_455 7_545
As1 Ba2 Ba1 121.643(17) 5 .
As1 Ba2 Ba1 58.357(17) . .
As2 Ba2 Ba1 124.683(17) 7_545 .
As2 Ba2 Ba1 55.317(17) 3_455 .
As2 Ba2 Ba1 124.683(17) 7 .
As2 Ba2 Ba1 55.317(17) 3_445 .
Zn1 Ba2 Ba1 95.438(19) 3_445 .
Zn1 Ba2 Ba1 84.562(19) 7 .
Zn1 Ba2 Ba1 95.438(19) 3_455 .
Zn1 Ba2 Ba1 84.562(19) 7_545 .
As1 Ba2 Ba1 58.357(17) 5 5
As1 Ba2 Ba1 121.643(17) . 5
As2 Ba2 Ba1 55.317(17) 7_545 5
As2 Ba2 Ba1 124.683(17) 3_455 5
As2 Ba2 Ba1 55.317(17) 7 5
As2 Ba2 Ba1 124.683(17) 3_445 5
Zn1 Ba2 Ba1 84.562(19) 3_445 5
Zn1 Ba2 Ba1 95.438(19) 7 5
Zn1 Ba2 Ba1 84.562(19) 3_455 5
Zn1 Ba2 Ba1 95.438(19) 7_545 5
Ba1 Ba2 Ba1 180.000(14) . 5
As1 Zn1 As1 99.80(3) . 7_545
As1 Zn1 As1 99.80(3) . 7
As1 Zn1 As1 117.86(5) 7_545 7
As1 Zn1 As2 115.76(5) . .
As1 Zn1 As2 111.40(3) 7_545 .
As1 Zn1 As2 111.40(3) 7 .
As1 Zn1 Ba1 65.49(2) . 7_556
As1 Zn1 Ba1 159.80(3) 7_545 7_556
As1 Zn1 Ba1 79.66(3) 7 7_556
As2 Zn1 Ba1 67.00(2) . 7_556
As1 Zn1 Ba1 65.49(2) . 7_546
As1 Zn1 Ba1 79.66(3) 7_545 7_546
As1 Zn1 Ba1 159.80(3) 7 7_546
As2 Zn1 Ba1 67.00(2) . 7_546
Ba1 Zn1 Ba1 81.48(3) 7_556 7_546
As1 Zn1 Ba1 78.43(4) . 1_554
As1 Zn1 Ba1 63.70(3) 7_545 1_554
As1 Zn1 Ba1 63.70(3) 7 1_554
As2 Zn1 Ba1 165.81(4) . 1_554
Ba1 Zn1 Ba1 122.54(2) 7_556 1_554
Ba1 Zn1 Ba1 122.54(2) 7_546 1_554
As1 Zn1 Ba2 140.754(17) . 3
As1 Zn1 Ba2 118.76(4) 7_545 3
As1 Zn1 Ba2 57.14(2) 7 3
As2 Zn1 Ba2 58.43(2) . 3
Ba1 Zn1 Ba2 78.443(17) 7_556 3
Ba1 Zn1 Ba2 125.43(3) 7_546 3
Ba1 Zn1 Ba2 111.02(3) 1_554 3
As1 Zn1 Ba2 140.754(18) . 3_545
As1 Zn1 Ba2 57.14(2) 7_545 3_545
As1 Zn1 Ba2 118.76(4) 7 3_545
As2 Zn1 Ba2 58.43(2) . 3_545
Ba1 Zn1 Ba2 125.43(3) 7_556 3_545
Ba1 Zn1 Ba2 78.443(17) 7_546 3_545
Ba1 Zn1 Ba2 111.02(3) 1_554 3_545
Ba2 Zn1 Ba2 73.40(2) 3 3_545
Zn1 As1 Zn1 80.20(3) . 7_545
Zn1 As1 Zn1 80.20(3) . 7
Zn1 As1 Zn1 117.86(5) 7_545 7
Zn1 As1 Ba2 140.14(4) . .
Zn1 As1 Ba2 79.54(3) 7_545 .
Zn1 As1 Ba2 79.54(3) 7 .
Zn1 As1 Ba1 69.76(3) . 7_556
Zn1 As1 Ba1 146.73(4) 7_545 7_556
Zn1 As1 Ba1 71.53(3) 7 7_556
Ba2 As1 Ba1 133.203(17) . 7_556
Zn1 As1 Ba1 69.76(3) . 7_546
Zn1 As1 Ba1 71.53(3) 7_545 7_546
Zn1 As1 Ba1 146.73(4) 7 7_546
Ba2 As1 Ba1 133.203(17) . 7_546
Ba1 As1 Ba1 84.60(3) 7_556 7_546
Zn1 As1 Ba1 148.74(4) . .
Zn1 As1 Ba1 113.47(3) 7_545 .
Zn1 As1 Ba1 113.47(3) 7 .
Ba2 As1 Ba1 71.13(2) . .
Ba1 As1 Ba1 87.50(2) 7_556 .
Ba1 As1 Ba1 87.50(2) 7_546 .
As2 As2 Zn1 119.45(5) 5_656 .
As2 As2 Ba2 135.452(17) 5_656 3_545
Zn1 As2 Ba2 77.45(2) . 3_545
As2 As2 Ba2 135.452(17) 5_656 3
Zn1 As2 Ba2 77.45(2) . 3
Ba2 As2 Ba2 86.42(3) 3_545 3
As2 As2 Ba1 69.64(3) 5_656 3
Zn1 As2 Ba1 138.620(14) . 3
Ba2 As2 Ba1 126.76(3) 3_545 3
Ba2 As2 Ba1 72.178(19) 3 3
As2 As2 Ba1 69.65(3) 5_656 3_545
Zn1 As2 Ba1 138.620(14) . 3_545
Ba2 As2 Ba1 72.178(19) 3_545 3_545
Ba2 As2 Ba1 126.76(3) 3 3_545
Ba1 As2 Ba1 82.69(3) 3 3_545
As2 As2 Ba1 67.99(3) 5_656 7_546
Zn1 As2 Ba1 67.13(3) . 7_546
Ba2 As2 Ba1 85.432(17) 3_545 7_546
Ba2 As2 Ba1 144.58(3) 3 7_546
Ba1 As2 Ba1 137.63(3) 3 7_546
Ba1 As2 Ba1 82.86(2) 3_545 7_546
As2 As2 Ba1 67.99(3) 5_656 7_556
Zn1 As2 Ba1 67.13(3) . 7_556
Ba2 As2 Ba1 144.58(3) 3_545 7_556
Ba2 As2 Ba1 85.432(17) 3 7_556
Ba1 As2 Ba1 82.86(2) 3 7_556
Ba1 As2 Ba1 137.63(3) 3_545 7_556
Ba1 As2 Ba1 81.57(3) 7_546 7_556

loop_
_geom_bond_atom_site_label_1
_geom_bond_atom_site_label_2
_geom_bond_distance
_geom_bond_site_symmetry_2
Ba1 As1 3.3412(8) 7_556
Ba1 As1 3.3412(8) 7_546
Ba1 As2 3.4038(9) 3_445
Ba1 As2 3.4038(9) 3_455
Ba1 As2 3.4422(9) 7_546
Ba1 As2 3.4422(9) 7_556
Ba1 Zn1 3.4454(10) 7_556
Ba1 Zn1 3.4454(10) 7_546
Ba1 Zn1 3.5351(12) 1_556
Ba1 As1 3.5455(12) .
Ba1 Ba2 3.9407(10) .
Ba1 Ba1 4.4972(11) 1_565
Ba2 As1 3.2143(11) 5
Ba2 As1 3.2143(11) .
Ba2 As2 3.2842(8) 7_545
Ba2 As2 3.2842(8) 3_455
Ba2 As2 3.2842(8) 7
Ba2 As2 3.2842(8) 3_445
Ba2 Zn1 3.7627(10) 3_445
Ba2 Zn1 3.7627(10) 7
Ba2 Zn1 3.7627(10) 3_455
Ba2 Zn1 3.7627(10) 7_545
Ba2 Ba1 3.9407(10) 5
Zn1 As1 2.5854(13) .
Zn1 As1 2.6252(8) 7_545
Zn1 As1 2.6252(8) 7
Zn1 As2 2.6837(13) .
Zn1 Ba1 3.4454(10) 7_556
Zn1 Ba1 3.4454(10) 7_546
Zn1 Ba1 3.5351(12) 1_554
Zn1 Ba2 3.7627(10) 3
Zn1 Ba2 3.7627(10) 3_545
As1 Zn1 2.6252(8) 7_545
As1 Zn1 2.6252(8) 7
As1 Ba1 3.3412(8) 7_556
As1 Ba1 3.3412(8) 7_546
As2 As2 2.4741(17) 5_656
As2 Ba2 3.2842(8) 3_545
As2 Ba2 3.2842(8) 3
As2 Ba1 3.4038(9) 3
As2 Ba1 3.4038(9) 3_545
As2 Ba1 3.4422(9) 7_546
As2 Ba1 3.4422(9) 7_556
